data_4086588
loop_
_publ_author_name
'Zhang, Fei-Bao'
'Adachi, Yohei'
'Ooyama, Yousuke'
'Ohshita, Joji'

_publ_section_title
;
 Synthesis and Properties of Benzofuran-Fused Silole and Germole
 Derivatives: Reversible Dimerization and Crystal Structures of Monomers
 and Dimers
;
_journal_issue 14
_journal_name_full Organometallics
_journal_page_first 2327
_journal_paper_doi 10.1021/acs.organomet.6b00222
_journal_volume 35
_journal_year 2016
_chemical_formula_sum 'C56 H36 Ge2 O4'
_chemical_formula_weight 918.03
_space_group_crystal_system triclinic
_space_group_IT_number 2
_space_group_name_Hall '-P 1'
_space_group_name_H-M_alt 'P -1'
_symmetry_space_group_name_Hall '-P 1'
_symmetry_space_group_name_H-M 'P -1'
_atom_sites_solution_hydrogens geom
_cell_angle_alpha 98.300(2)
_cell_angle_beta 106.103(2)
_cell_angle_gamma 99.866(2)
_cell_formula_units_Z 1
_cell_length_a 9.7837(15)
_cell_length_b 10.8094(16)
_cell_length_c 10.8576(16)
_cell_measurement_reflns_used 8772
_cell_measurement_temperature 100.(2)
_cell_measurement_theta_max 27.9591
_cell_measurement_theta_min 2.4836
_cell_volume 1064.3(3)
_computing_cell_refinement 'SAINT V8.34A (Bruker AXS Inc., 2013)'
_computing_data_collection 'APEX2(Bruker AXS)'
_computing_data_reduction 'SAINT V8.34A (Bruker AXS Inc., 2013)'
_computing_molecular_graphics 'XSHELL V6.3.1(Bruker AXS)'
_computing_publication_material 'Generate Report (Bruker AXS)'
_computing_structure_refinement 'SHELXL-2014/6 (Sheldrick, 2014)'
_diffrn_ambient_temperature 100.(2)
_diffrn_detector_area_resol_mean 8.3333
_diffrn_measured_fraction_theta_full 0.998
_diffrn_measured_fraction_theta_max 0.998
_diffrn_measurement_device_type 'Bruker D8 goniometer'
_diffrn_measurement_method 'omega scans'
_diffrn_radiation_monochromator 'multilayered conforcal mirror'
_diffrn_radiation_type MoKa
_diffrn_radiation_wavelength 0.71073
_diffrn_reflns_av_R_equivalents 0.0197
_diffrn_reflns_av_unetI/netI 0.0207
_diffrn_reflns_limit_h_max 11
_diffrn_reflns_limit_h_min -11
_diffrn_reflns_limit_k_max 12
_diffrn_reflns_limit_k_min -12
_diffrn_reflns_limit_l_max 12
_diffrn_reflns_limit_l_min -12
_diffrn_reflns_number 10542
_diffrn_reflns_theta_full 25.03
_diffrn_reflns_theta_max 25.03
_diffrn_reflns_theta_min 1.95
_diffrn_source 'rotating-anode X-ray tube'
_diffrn_source_type 'Bruker Turbo X-ray Source'
_exptl_absorpt_coefficient_mu 1.462
_exptl_absorpt_correction_T_max 0.87
_exptl_absorpt_correction_T_min 0.78
_exptl_absorpt_correction_type multi-scan
_exptl_absorpt_process_details 'SADABS V2014/4 (Bruker AXS Inc.)'
_exptl_crystal_colour 'clear colourless'
_exptl_crystal_density_diffrn 1.432
_exptl_crystal_density_method 'not measured'
_exptl_crystal_description block
_exptl_crystal_F_000 468
_exptl_crystal_size_max 0.150
_exptl_crystal_size_mid 0.100
_exptl_crystal_size_min 0.100
_refine_diff_density_max 0.453
_refine_diff_density_min -0.208
_refine_ls_extinction_method none
_refine_ls_goodness_of_fit_ref 1.028
_refine_ls_hydrogen_treatment constr
_refine_ls_matrix_type full
_refine_ls_number_parameters 280
_refine_ls_number_reflns 3753
_refine_ls_number_restraints 0
_refine_ls_restrained_S_all 1.028
_refine_ls_R_factor_all 0.0231
_refine_ls_R_factor_gt 0.0221
_refine_ls_shift/su_max 0.000
_refine_ls_shift/su_mean 0.000
_refine_ls_structure_factor_coef Fsqd
_refine_ls_weighting_details 'w=1/[\s^2^(Fo^2^)+(0.0245P)^2^+0.9785P] where P=(Fo^2^+2Fc^2^)/3'
_refine_ls_weighting_scheme calc
_refine_ls_wR_factor_gt 0.0560
_refine_ls_wR_factor_ref 0.0568
_reflns_number_gt 3607
_reflns_number_total 3753
_reflns_threshold_expression 'I > 2\s(I)'
_cod_data_source_file om6b00222_si_003.cif
_cod_data_source_block I
_cod_depositor_comments 'Adding full bibliography for 4086587--4086590.cif.'
_cod_database_code 4086588

loop_
_space_group_symop_operation_xyz
'x, y, z'
'-x, -y, -z'

loop_
_atom_site_type_symbol
_atom_site_label
_atom_site_fract_x
_atom_site_fract_y
_atom_site_fract_z
_atom_site_U_iso_or_equiv
_atom_site_adp_type
_atom_site_calc_flag
_atom_site_refinement_flags_adp
_atom_site_refinement_flags_posn
_atom_site_occupancy
Ge Ge1 0.61110(2) 0.66318(2) 0.35758(2) 0.01020(7) Uani d . . 1
O O1 0.80309(13) 0.69065(11) 0.74077(11) 0.0134(2) Uani d . . 1
O O2 0.69283(13) 0.42315(11) 0.59100(11) 0.0137(3) Uani d . . 1
C C10 0.53919(18) 0.50123(15) 0.41264(16) 0.0108(3) Uani d . . 1
C C1 0.88228(18) 0.81123(16) 0.74454(17) 0.0130(3) Uani d . . 1
C C17 0.47423(18) 0.76191(17) 0.28209(17) 0.0134(3) Uani d . . 1
C C8 0.72909(18) 0.73704(16) 0.53659(16) 0.0123(3) Uani d . . 1
C C23 0.73142(18) 0.63465(16) 0.24492(17) 0.0141(3) Uani d . . 1
C C7 0.71367(18) 0.65068(16) 0.61325(16) 0.0119(3) Uani d . . 1
C C5 0.90673(19) 0.96531(17) 0.60832(17) 0.0156(4) Uani d . . 1
H H5 0.8792 0.9922 0.5272 0.019 Uiso calc U R 1
C C9 0.61348(18) 0.52286(16) 0.56448(16) 0.0114(3) Uani d . . 1
C C2 0.98938(19) 0.88772(17) 0.85284(17) 0.0164(4) Uani d . . 1
H H2 1.0162 0.8613 0.9343 0.02 Uiso calc U R 1
C C13 0.59141(18) 0.38605(16) 0.36442(17) 0.0134(3) Uani d . . 1
C C22 0.36411(19) 0.71098(18) 0.16269(18) 0.0186(4) Uani d . . 1
H H22 0.35 0.6239 0.1218 0.022 Uiso calc U R 1
C C18 0.4922(2) 0.88935(18) 0.34096(18) 0.0182(4) Uani d . . 1
H H18 0.5663 0.925 0.4221 0.022 Uiso calc U R 1
C C12 0.67943(19) 0.34928(17) 0.47131(17) 0.0149(4) Uani d . . 1
C C6 0.84007(18) 0.84535(16) 0.62176(16) 0.0130(3) Uani d . . 1
C C27 0.8589(2) 0.59003(19) 0.2889(2) 0.0229(4) Uani d . . 1
H H27 0.8849 0.5693 0.3732 0.027 Uiso calc U R 1
C C4 1.0141(2) 1.04452(17) 0.71600(18) 0.0179(4) Uani d . . 1
H H4 1.0601 1.1266 0.7082 0.022 Uiso calc U R 1
C C24 0.6950(2) 0.66313(18) 0.12044(18) 0.0185(4) Uani d . . 1
H H24 0.6087 0.6934 0.0892 0.022 Uiso calc U R 1
C C11 0.7500(2) 0.24969(18) 0.45860(19) 0.0200(4) Uani d . . 1
H H11 0.8087 0.2257 0.533 0.024 Uiso calc U R 1
C C14 0.5729(2) 0.32046(17) 0.23882(18) 0.0183(4) Uani d . . 1
H H14 0.5131 0.3436 0.1645 0.022 Uiso calc U R 1
C C3 1.0558(2) 1.00577(18) 0.83578(18) 0.0189(4) Uani d . . 1
H H3 1.1313 1.0613 0.9072 0.023 Uiso calc U R 1
C C15 0.6435(2) 0.22011(19) 0.2236(2) 0.0240(4) Uani d . . 1
H H15 0.6314 0.1745 0.1383 0.029 Uiso calc U R 1
C C20 0.2950(2) 0.9140(2) 0.1637(2) 0.0245(4) Uani d . . 1
H H20 0.2341 0.966 0.1233 0.029 Uiso calc U R 1
C C19 0.4025(2) 0.96496(19) 0.2817(2) 0.0227(4) Uani d . . 1
H H19 0.4153 1.0518 0.3227 0.027 Uiso calc U R 1
C C16 0.7312(2) 0.18650(19) 0.3323(2) 0.0248(4) Uani d . . 1
H H16 0.7794 0.1187 0.3199 0.03 Uiso calc U R 1
C C21 0.2755(2) 0.78694(19) 0.10375(19) 0.0232(4) Uani d . . 1
H H21 0.2014 0.7521 0.0224 0.028 Uiso calc U R 1
C C26 0.9091(2) 0.60593(19) 0.0861(2) 0.0275(5) Uani d . . 1
H H26 0.9702 0.5973 0.0324 0.033 Uiso calc U R 1
C C00U 0.9480(2) 0.5758(2) 0.2099(2) 0.0295(5) Uani d . . 1
H H00U 1.0346 0.5459 0.2402 0.035 Uiso calc U R 1
C C25 0.7835(2) 0.64777(19) 0.04131(19) 0.0252(4) Uani d . . 1
H H25 0.7567 0.6663 -0.0439 0.03 Uiso calc U R 1

loop_
_atom_site_aniso_label
_atom_site_aniso_U_11
_atom_site_aniso_U_22
_atom_site_aniso_U_33
_atom_site_aniso_U_12
_atom_site_aniso_U_13
_atom_site_aniso_U_23
Ge1 0.01164(10) 0.01090(10) 0.00800(10) 0.00227(7) 0.00247(7) 0.00317(7)
O1 0.0147(6) 0.0148(6) 0.0089(6) 0.0011(5) 0.0016(5) 0.0033(5)
O2 0.0157(6) 0.0144(6) 0.0127(6) 0.0070(5) 0.0038(5) 0.0050(5)
C10 0.0121(8) 0.0103(8) 0.0095(8) 0.0009(6) 0.0028(6) 0.0029(6)
C1 0.0128(8) 0.0127(8) 0.0147(9) 0.0030(7) 0.0063(7) 0.0023(7)
C17 0.0134(8) 0.0157(9) 0.0140(8) 0.0039(7) 0.0059(7) 0.0075(7)
C8 0.0127(8) 0.0137(8) 0.0107(8) 0.0037(7) 0.0036(7) 0.0024(7)
C23 0.0142(8) 0.0110(8) 0.0157(9) -0.0010(7) 0.0060(7) 0.0000(7)
C7 0.0105(8) 0.0149(9) 0.0100(8) 0.0036(7) 0.0027(6) 0.0018(7)
C5 0.0171(9) 0.0154(9) 0.0161(9) 0.0041(7) 0.0075(7) 0.0034(7)
C9 0.0133(8) 0.0119(8) 0.0096(8) 0.0043(7) 0.0028(6) 0.0039(6)
C2 0.0162(9) 0.0209(9) 0.0114(8) 0.0054(7) 0.0029(7) 0.0022(7)
C13 0.0137(8) 0.0111(8) 0.0169(9) 0.0020(7) 0.0069(7) 0.0041(7)
C22 0.0170(9) 0.0161(9) 0.0202(9) 0.0019(7) 0.0031(7) 0.0037(7)
C18 0.0201(9) 0.0180(9) 0.0164(9) 0.0055(7) 0.0051(7) 0.0033(7)
C12 0.0150(8) 0.0142(9) 0.0158(9) 0.0013(7) 0.0068(7) 0.0030(7)
C6 0.0121(8) 0.0151(9) 0.0122(8) 0.0045(7) 0.0044(7) 0.0014(7)
C27 0.0210(10) 0.0232(10) 0.0260(10) 0.0055(8) 0.0084(8) 0.0068(8)
C4 0.0185(9) 0.0127(9) 0.0222(9) 0.0007(7) 0.0085(8) 0.0011(7)
C24 0.0170(9) 0.0213(10) 0.0149(9) -0.0004(7) 0.0050(7) 0.0016(7)
C11 0.0202(9) 0.0182(9) 0.0249(10) 0.0084(8) 0.0079(8) 0.0079(8)
C14 0.0203(9) 0.0180(9) 0.0163(9) 0.0027(7) 0.0061(7) 0.0036(7)
C3 0.0153(9) 0.0192(9) 0.0178(9) 0.0015(7) 0.0028(7) -0.0033(7)
C15 0.0321(11) 0.0201(10) 0.0219(10) 0.0066(8) 0.0136(9) -0.0007(8)
C20 0.0203(10) 0.0274(11) 0.0306(11) 0.0128(8) 0.0069(8) 0.0145(9)
C19 0.0250(10) 0.0174(9) 0.0283(10) 0.0088(8) 0.0095(8) 0.0049(8)
C16 0.0296(11) 0.0186(10) 0.0331(11) 0.0127(8) 0.0163(9) 0.0049(8)
C21 0.0145(9) 0.0294(11) 0.0220(10) 0.0045(8) -0.0013(8) 0.0079(8)
C26 0.0285(11) 0.0241(10) 0.0325(11) -0.0005(8) 0.0215(9) -0.0027(9)
C00U 0.0204(10) 0.0280(11) 0.0443(13) 0.0086(9) 0.0155(9) 0.0051(10)
C25 0.0298(11) 0.0262(11) 0.0170(10) -0.0039(9) 0.0118(8) -0.0009(8)

loop_
_atom_type_symbol
_atom_type_description
_atom_type_scat_dispersion_real
_atom_type_scat_dispersion_imag
_atom_type_scat_source
C C 0.0033 0.0016 'International Tables Vol C Tables 4.2.6.8 and 6.1.1.4'
H H 0.0000 0.0000 'International Tables Vol C Tables 4.2.6.8 and 6.1.1.4'
O O 0.0106 0.0060 'International Tables Vol C Tables 4.2.6.8 and 6.1.1.4'
Ge Ge 0.1547 1.8001 'International Tables Vol C Tables 4.2.6.8 and 6.1.1.4'

loop_
_geom_angle_atom_site_label_1
_geom_angle_atom_site_label_2
_geom_angle_atom_site_label_3
_geom_angle_site_symmetry_1
_geom_angle_site_symmetry_3
_geom_angle
C8 Ge1 C17 . . 114.25(7)
C8 Ge1 C23 . . 111.51(7)
C17 Ge1 C23 . . 108.97(7)
C8 Ge1 C10 . . 89.93(7)
C17 Ge1 C10 . . 119.75(7)
C23 Ge1 C10 . . 111.30(7)
C7 O1 C1 . . 104.39(13)
C12 O2 C9 . . 107.05(12)
C13 C10 C9 . 2_666 117.61(14)
C13 C10 C9 . . 101.29(13)
C9 C10 C9 2_666 . 89.03(12)
C13 C10 Ge1 . . 115.46(11)
C9 C10 Ge1 2_666 . 119.69(11)
C9 C10 Ge1 . . 106.75(11)
C2 C1 O1 . . 125.22(15)
C2 C1 C6 . . 124.04(16)
O1 C1 C6 . . 110.73(14)
C18 C17 C22 . . 118.93(16)
C18 C17 Ge1 . . 119.77(13)
C22 C17 Ge1 . . 121.07(13)
C7 C8 C6 . . 105.10(15)
C7 C8 Ge1 . . 109.75(12)
C6 C8 Ge1 . . 144.78(13)
C24 C23 C27 . . 118.64(17)
C24 C23 Ge1 . . 120.42(13)
C27 C23 Ge1 . . 120.89(14)
C8 C7 O1 . . 114.03(15)
C8 C7 C9 . . 123.44(15)
O1 C7 C9 . . 122.50(14)
C4 C5 C6 . . 118.58(16)
C4 C5 H5 . . 120.7
C6 C5 H5 . . 120.7
O2 C9 C7 . . 110.37(13)
O2 C9 C10 . 2_666 114.28(13)
C7 C9 C10 . 2_666 120.43(14)
O2 C9 C10 . . 108.55(13)
C7 C9 C10 . . 110.03(13)
C10 C9 C10 2_666 . 90.97(13)
C1 C2 C3 . . 116.10(16)
C1 C2 H2 . . 121.9
C3 C2 H2 . . 121.9
C14 C13 C12 . . 119.01(16)
C14 C13 C10 . . 131.83(16)
C12 C13 C10 . . 109.06(15)
C21 C22 C17 . . 120.36(17)
C21 C22 H22 . . 119.8
C17 C22 H22 . . 119.8
C17 C18 C19 . . 120.48(17)
C17 C18 H18 . . 119.8
C19 C18 H18 . . 119.8
C11 C12 O2 . . 123.03(16)
C11 C12 C13 . . 122.99(17)
O2 C12 C13 . . 113.97(15)
C5 C6 C1 . . 118.53(16)
C5 C6 C8 . . 135.73(16)
C1 C6 C8 . . 105.74(15)
C00U C27 C23 . . 120.42(19)
C00U C27 H27 . . 119.8
C23 C27 H27 . . 119.8
C5 C4 C3 . . 121.21(17)
C5 C4 H4 . . 119.4
C3 C4 H4 . . 119.4
C25 C24 C23 . . 120.77(18)
C25 C24 H24 . . 119.6
C23 C24 H24 . . 119.6
C12 C11 C16 . . 117.00(17)
C12 C11 H11 . . 121.5
C16 C11 H11 . . 121.5
C13 C14 C15 . . 119.00(17)
C13 C14 H14 . . 120.5
C15 C14 H14 . . 120.5
C2 C3 C4 . . 121.51(17)
C2 C3 H3 . . 119.2
C4 C3 H3 . . 119.2
C16 C15 C14 . . 120.49(18)
C16 C15 H15 . . 119.8
C14 C15 H15 . . 119.8
C19 C20 C21 . . 120.12(17)
C19 C20 H20 . . 119.9
C21 C20 H20 . . 119.9
C20 C19 C18 . . 120.10(18)
C20 C19 H19 . . 119.9
C18 C19 H19 . . 119.9
C11 C16 C15 . . 121.50(17)
C11 C16 H16 . . 119.2
C15 C16 H16 . . 119.2
C20 C21 C22 . . 120.01(18)
C20 C21 H21 . . 120.0
C22 C21 H21 . . 120.0
C25 C26 C00U . . 120.49(18)
C25 C26 H26 . . 119.8
C00U C26 H26 . . 119.8
C27 C00U C26 . . 119.58(19)
C27 C00U H00U . . 120.2
C26 C00U H00U . . 120.2
C26 C25 C24 . . 120.08(19)
C26 C25 H25 . . 120.0
C24 C25 H25 . . 120.0

loop_
_geom_bond_atom_site_label_1
_geom_bond_atom_site_label_2
_geom_bond_site_symmetry_2
_geom_bond_distance
Ge1 C8 . 1.9336(17)
Ge1 C17 . 1.9332(17)
Ge1 C23 . 1.9471(17)
Ge1 C10 . 2.0076(16)
O1 C7 . 1.377(2)
O1 C1 . 1.386(2)
O2 C12 . 1.383(2)
O2 C9 . 1.449(2)
C10 C13 . 1.504(2)
C10 C9 2_666 1.566(2)
C10 C9 . 1.570(2)
C1 C2 . 1.380(2)
C1 C6 . 1.404(2)
C17 C18 . 1.392(3)
C17 C22 . 1.400(2)
C8 C7 . 1.354(2)
C8 C6 . 1.449(2)
C23 C24 . 1.392(3)
C23 C27 . 1.400(3)
C7 C9 . 1.479(2)
C5 C4 . 1.387(3)
C5 C6 . 1.395(2)
C5 H5 . 0.95
C9 C10 2_666 1.566(2)
C2 C3 . 1.391(3)
C2 H2 . 0.95
C13 C14 . 1.391(2)
C13 C12 . 1.394(2)
C22 C21 . 1.387(3)
C22 H22 . 0.95
C18 C19 . 1.392(3)
C18 H18 . 0.95
C12 C11 . 1.386(3)
C27 C00U . 1.393(3)
C27 H27 . 0.95
C4 C3 . 1.398(3)
C4 H4 . 0.95
C24 C25 . 1.391(3)
C24 H24 . 0.95
C11 C16 . 1.388(3)
C11 H11 . 0.95
C14 C15 . 1.396(3)
C14 H14 . 0.95
C3 H3 . 0.95
C15 C16 . 1.389(3)
C15 H15 . 0.95
C20 C19 . 1.379(3)
C20 C21 . 1.390(3)
C20 H20 . 0.95
C19 H19 . 0.95
C16 H16 . 0.95
C21 H21 . 0.95
C26 C25 . 1.369(3)
C26 C00U . 1.393(3)
C26 H26 . 0.95
C00U H00U . 0.95
C25 H25 . 0.95
